data_7204368
loop_
_publ_author_name
'Carl Thirsk'
'Geoffrey E. Hawkes'
'Romano T. Kroemer'
'Klaus R. Liedl'
'Thomas Loerting'
'Rima Nasser'
'Robin G. Pritchard'
'Melanie Steele'
'John E. Warren'
'Andrew Whiting'

_publ_section_title
;
 The structure, modelling and dynamics of
 2,7-diisopropoxy-1,8-diarylnaphthalenes
;
_journal_issue 9
_journal_name_full 'J. Chem. Soc., Perkin Trans. 2'
_journal_page_first 1510
_journal_page_last 1519
_journal_paper_doi 10.1039/b201235a
_journal_year 2002
_chemical_compound_source 'synthesis as described'
_chemical_formula_moiety 'C14 H10 Br2 O4'
_chemical_formula_sum 'C14 H10 Br2 O4'
_chemical_formula_weight 402.04
_chemical_melting_point 453.5(15)
_chemical_name_systematic
;
?
;
_space_group_IT_number 15
_symmetry_cell_setting monoclinic
_symmetry_Int_Tables_number 15
_symmetry_space_group_name_Hall '-C 2yc'
_symmetry_space_group_name_H-M 'C 1 2/c 1'
_atom_sites_solution_hydrogens geom
_atom_sites_solution_primary direct
_atom_sites_solution_secondary difmap
_audit_conform_dict_location ftp://ftp.iucr.org/pub/cif_core.dic
_audit_conform_dict_name cif_core.dic
_audit_conform_dict_version 2.2
_audit_creation_date 2002-01-28T18:24:11-00:00
_audit_creation_method 'WinGX routine CIF_UPDATE'
_cell_angle_alpha 90
_cell_angle_beta 96.90(3)
_cell_angle_gamma 90
_cell_formula_units_Z 8
_cell_length_a 21.383(3)
_cell_length_b 5.411(2)
_cell_length_c 23.737(2)
_cell_measurement_reflns_used 25
_cell_measurement_temperature 293(2)
_cell_measurement_theta_max 0
_cell_measurement_theta_min 0
_cell_measurement_wavelength 0.71073
_cell_volume 2726.6(11)
_computing_cell_refinement 'CAD4 Express (Enraf Nonius, 1994)'
_computing_data_collection 'CAD4 Express (Enraf Nonius, 1994)'
_computing_data_reduction 'XCAD4 (Harms & Wocadlo, 1995)'
_computing_molecular_graphics 'Ortep-3 for Windows (Farrugia, 1997)'
_computing_publication_material 'WinGX publication routines (Farrugia, 1999)'
_computing_structure_refinement 'SHELXL-97 (Sheldrick, 1997)'
_computing_structure_solution 'SHELXS-97 (Sheldrick, 1990)'
_diffrn_ambient_temperature 293(2)
_diffrn_detector 'scintillation LiI'
_diffrn_detector_dtime 1.195
_diffrn_measured_fraction_theta_full 0.997
_diffrn_measured_fraction_theta_max 0.997
_diffrn_measurement_device '\k-geometry diffractometer'
_diffrn_measurement_device_type 'Enraf Nonius CAD4'
_diffrn_measurement_method 'non-profiled omega scans'
_diffrn_orient_matrix_type
;
x-axis points to radiation source
the matrix is specified in reciprocal space
;
_diffrn_orient_matrix_UB_11 0.44382E-1
_diffrn_orient_matrix_UB_12 -0.12777E-1
_diffrn_orient_matrix_UB_13 -0.9031E-2
_diffrn_orient_matrix_UB_21 -0.15196E-1
_diffrn_orient_matrix_UB_22 0.14455E-1
_diffrn_orient_matrix_UB_23 -0.41376E-1
_diffrn_orient_matrix_UB_31 0.4224E-2
_diffrn_orient_matrix_UB_32 0.183992
_diffrn_orient_matrix_UB_33 0.2679E-2
_diffrn_radiation_monochromator graphite
_diffrn_radiation_probe x-ray
_diffrn_radiation_type MoK\a
_diffrn_radiation_wavelength 0.71073
_diffrn_reflns_av_R_equivalents 0.119
_diffrn_reflns_av_unetI/netI 0.1028
_diffrn_reflns_limit_h_max 25
_diffrn_reflns_limit_h_min 0
_diffrn_reflns_limit_k_max 6
_diffrn_reflns_limit_k_min 0
_diffrn_reflns_limit_l_max 27
_diffrn_reflns_limit_l_min -28
_diffrn_reflns_number 2460
_diffrn_reflns_theta_full 24.98
_diffrn_reflns_theta_max 24.98
_diffrn_reflns_theta_min 1.92
_diffrn_source 'Enraf Nonius FR590'
_diffrn_standards_decay_% 1
_diffrn_standards_interval_time 60
_diffrn_standards_number 3
_exptl_absorpt_coefficient_mu 5.955
_exptl_absorpt_correction_T_max 0.3822
_exptl_absorpt_correction_T_min 0.1992
_exptl_absorpt_correction_type psi-scan
_exptl_absorpt_process_details
;
North A.C.T., Phillips D.C. & Mathews F.S. (1968) Acta. Cryst. A24, 351
Number of psi-scan sets used was   3
Theta correction was applied.
Averaged transmission function was used.
No Fourier smoothing was applied.
;
_exptl_crystal_colour colourless
_exptl_crystal_density_diffrn 1.959
_exptl_crystal_density_method 'not measured'
_exptl_crystal_description prism
_exptl_crystal_F_000 1568
_exptl_crystal_size_max 0.4
_exptl_crystal_size_mid 0.3
_exptl_crystal_size_min 0.2
_refine_diff_density_max 0.826
_refine_diff_density_min -1.191
_refine_diff_density_rms 0.169
_refine_ls_extinction_method none
_refine_ls_goodness_of_fit_ref 0.959
_refine_ls_hydrogen_treatment mixed
_refine_ls_matrix_type full
_refine_ls_number_parameters 183
_refine_ls_number_reflns 2391
_refine_ls_number_restraints 0
_refine_ls_restrained_S_all 0.959
_refine_ls_R_factor_all 0.1391
_refine_ls_R_factor_gt 0.0738
_refine_ls_shift/su_max 0
_refine_ls_shift/su_mean 0
_refine_ls_structure_factor_coef Fsqd
_refine_ls_weighting_details 'calc w=1/[\s^2^(Fo^2^)+(0.1097P)^2^+0.0000P] where P=(Fo^2^+2Fc^2^)/3'
_refine_ls_weighting_scheme calc
_refine_ls_wR_factor_gt 0.1669
_refine_ls_wR_factor_ref 0.1945
_reflns_number_gt 1332
_reflns_number_total 2391
_reflns_threshold_expression >2sigma(I)
_cod_data_source_file b201235a.txt
_cod_data_source_block babs
_cod_depositor_comments
;
The following automatic conversions were performed:

'_chemical_melting_point' value '452-455' was changed to '453.5(15)'
- the average value was taken and precision was estimated.

Automatic conversion script
Id: cif_fix_values 1569 2011-02-09 13:29:24Z adriana 
;
_cod_original_sg_symbol_H-M 'C 2/c'
_cod_database_code 7204368
_exptl_absorpt_factor_mur 0.894
_exptl_absorpt_correction_t_ave 0.3192
_diffrn_standards_decay_corr_max 1.006
_diffrn_standards_decay_corr_min 0.947

loop_
_symmetry_equiv_pos_as_xyz
'x, y, z'
'-x, y, -z+1/2'
'x+1/2, y+1/2, z'
'-x+1/2, y+1/2, -z+1/2'
'-x, -y, -z'
'x, -y, z-1/2'
'-x+1/2, -y+1/2, -z'
'x+1/2, -y+1/2, z-1/2'

loop_
_atom_site_label
_atom_site_type_symbol
_atom_site_fract_x
_atom_site_fract_y
_atom_site_fract_z
_atom_site_U_iso_or_equiv
_atom_site_adp_type
_atom_site_occupancy
_atom_site_calc_flag
_atom_site_refinement_flags
_atom_site_disorder_assembly
_atom_site_disorder_group
Br1 Br 0.04212(6) -0.0073(3) 0.08423(6) 0.0522(4) Uani 1 d . . .
Br8 Br 0.03942(5) 0.3904(2) 0.18400(5) 0.0455(4) Uani 1 d . . .
O1 O 0.1403(3) -0.2419(14) 0.0321(3) 0.0406(19) Uani 1 d . . .
O4 O 0.1200(4) -0.0323(16) -0.0482(4) 0.054(2) Uani 1 d . . .
O7 O 0.1220(3) 0.7908(14) 0.2287(3) 0.0391(19) Uani 1 d . . .
O12 O 0.1431(4) 0.5419(15) 0.3042(3) 0.046(2) Uani 1 d . . .
C1 C 0.1267(5) 0.104(2) 0.0921(4) 0.033(3) Uani 1 d . . .
C2 C 0.1642(5) -0.032(2) 0.0597(4) 0.034(3) Uani 1 d . . .
C3 C 0.2262(6) 0.032(2) 0.0559(5) 0.050(3) Uani 1 d . . .
H3 H 0.2503 -0.0582 0.0332 0.06 Uiso 1 calc R . .
C4 C 0.2508(5) 0.226(2) 0.0855(5) 0.045(3) Uani 1 d . . .
H4 H 0.2914 0.277 0.0808 0.055 Uiso 1 calc R . .
C5 C 0.2462(5) 0.557(2) 0.1541(5) 0.039(3) Uani 1 d . . .
H5 H 0.2874 0.5975 0.1491 0.047 Uiso 1 calc R . .
C6 C 0.2164(5) 0.691(2) 0.1905(4) 0.037(3) Uani 1 d . . .
H6 H 0.2363 0.8199 0.2115 0.044 Uiso 1 calc R . .
C7 C 0.1527(5) 0.627(2) 0.1951(4) 0.037(3) Uani 1 d . . .
C8 C 0.1219(4) 0.4399(19) 0.1672(4) 0.029(3) Uani 1 d . . .
C9 C 0.1523(4) 0.293(2) 0.1276(4) 0.027(2) Uani 1 d . . .
C10 C 0.2169(4) 0.356(2) 0.1236(4) 0.033(3) Uani 1 d . . .
C11 C 0.1176(5) -0.222(2) -0.0232(5) 0.035(3) Uani 1 d . . .
C12 C 0.1193(5) 0.717(2) 0.2843(5) 0.040(3) Uani 1 d . . .
C13 C 0.0884(6) -0.460(2) -0.0453(6) 0.055(4) Uani 1 d . . .
H13A H 0.0476 -0.4782 -0.0326 0.082 Uiso 1 calc R . .
H13B H 0.1148 -0.5959 -0.0314 0.082 Uiso 1 calc R . .
H13C H 0.084 -0.4593 -0.086 0.082 Uiso 1 calc R . .
C14 C 0.0817(5) 0.907(2) 0.3109(5) 0.042(3) Uani 1 d . . .
H14A H 0.0848 0.8786 0.3511 0.063 Uiso 1 calc R . .
H14B H 0.0384 0.8963 0.2948 0.063 Uiso 1 calc R . .
H14C H 0.0977 1.0687 0.304 0.063 Uiso 1 calc R . .

loop_
_atom_site_aniso_label
_atom_site_aniso_U_11
_atom_site_aniso_U_22
_atom_site_aniso_U_33
_atom_site_aniso_U_23
_atom_site_aniso_U_13
_atom_site_aniso_U_12
Br1 0.0469(7) 0.0548(9) 0.0571(8) -0.0074(7) 0.0150(6) -0.0094(6)
Br8 0.0421(6) 0.0521(8) 0.0463(7) -0.0048(6) 0.0219(5) -0.0013(6)
O1 0.064(5) 0.026(5) 0.032(4) 0.005(4) 0.006(4) 0.004(4)
O4 0.080(6) 0.032(5) 0.047(5) 0.007(4) 0.001(4) -0.007(5)
O7 0.054(5) 0.034(5) 0.032(4) -0.001(4) 0.014(4) 0.011(4)
O12 0.066(5) 0.039(6) 0.034(5) 0.012(4) 0.012(4) 0.016(4)
C1 0.040(6) 0.030(6) 0.031(6) 0.016(6) 0.007(5) 0.006(5)
C2 0.046(6) 0.028(7) 0.030(6) 0.002(5) 0.010(5) 0.012(5)
C3 0.051(7) 0.057(10) 0.045(7) -0.011(7) 0.016(6) 0.013(7)
C4 0.048(7) 0.050(9) 0.042(7) 0.003(7) 0.023(6) 0.011(6)
C5 0.041(6) 0.043(8) 0.038(6) 0.003(6) 0.021(5) -0.002(5)
C6 0.048(7) 0.037(7) 0.028(6) 0.006(5) 0.008(5) -0.006(5)
C7 0.048(6) 0.036(7) 0.027(6) 0.019(6) 0.013(5) 0.010(6)
C8 0.030(5) 0.035(7) 0.023(5) -0.009(5) 0.000(4) -0.002(5)
C9 0.039(6) 0.027(6) 0.017(5) 0.007(5) 0.007(4) 0.007(5)
C10 0.034(6) 0.039(7) 0.030(6) 0.013(5) 0.013(5) 0.000(5)
C11 0.036(6) 0.031(7) 0.038(7) -0.005(6) 0.009(5) 0.010(5)
C12 0.043(6) 0.043(8) 0.033(6) -0.003(6) 0.005(5) -0.011(6)
C13 0.067(8) 0.028(8) 0.066(9) -0.005(7) -0.006(7) 0.000(6)
C14 0.050(7) 0.040(8) 0.038(7) -0.002(6) 0.011(5) 0.007(6)

loop_
_atom_type_symbol
_atom_type_description
_atom_type_scat_dispersion_real
_atom_type_scat_dispersion_imag
_atom_type_scat_source
C C 0.0033 0.0016 'International Tables Vol C Tables 4.2.6.8 and 6.1.1.4'
H H 0 0 'International Tables Vol C Tables 4.2.6.8 and 6.1.1.4'
Br Br -0.2901 2.4595 'International Tables Vol C Tables 4.2.6.8 and 6.1.1.4'
O O 0.0106 0.006 'International Tables Vol C Tables 4.2.6.8 and 6.1.1.4'

loop_
_geom_angle_atom_site_label_1
_geom_angle_atom_site_label_2
_geom_angle_atom_site_label_3
_geom_angle
_geom_angle_site_symmetry_1
_geom_angle_site_symmetry_3
_geom_angle_publ_flag
C11 O1 C2 117.7(9) . . ?
C12 O7 C7 115.7(9) . . ?
C2 C1 C9 120.9(10) . . ?
C2 C1 Br1 112.6(9) . . ?
C9 C1 Br1 126.4(8) . . ?
O1 C2 C3 118.6(10) . . ?
O1 C2 C1 119.6(10) . . ?
C3 C2 C1 121.7(11) . . ?
C4 C3 C2 118.9(11) . . ?
C3 C4 C10 122.0(11) . . ?
C6 C5 C10 121.9(10) . . ?
C5 C6 C7 116.7(11) . . ?
C8 C7 O7 121.4(9) . . ?
C8 C7 C6 124.5(10) . . ?
O7 C7 C6 113.9(10) . . ?
C7 C8 C9 120.3(9) . . ?
C7 C8 Br8 115.0(7) . . ?
C9 C8 Br8 124.7(8) . . ?
C1 C9 C10 116.4(9) . . ?
C1 C9 C8 128.5(9) . . ?
C10 C9 C8 115.0(10) . . ?
C5 C10 C4 118.9(10) . . ?
C5 C10 C9 121.4(10) . . ?
C4 C10 C9 119.5(11) . . ?
O4 C11 O1 121.5(11) . . ?
O4 C11 C13 127.4(11) . . ?
O1 C11 C13 111.0(11) . . ?
O12 C12 O7 124.1(11) . . ?
O12 C12 C14 129.0(11) . . ?
O7 C12 C14 106.9(10) . . ?

loop_
_geom_bond_atom_site_label_1
_geom_bond_atom_site_label_2
_geom_bond_distance
_geom_bond_site_symmetry_2
_geom_bond_publ_flag
Br1 C1 1.895(11) . ?
Br8 C8 1.874(10) . ?
O1 C11 1.348(12) . ?
O1 C2 1.380(13) . ?
O4 C11 1.190(13) . ?
O7 C12 1.387(13) . ?
O7 C7 1.408(12) . ?
O12 C12 1.150(13) . ?
C1 C2 1.386(14) . ?
C1 C9 1.394(15) . ?
C2 C3 1.384(15) . ?
C3 C4 1.333(16) . ?
C4 C10 1.414(14) . ?
C5 C6 1.346(14) . ?
C5 C10 1.409(15) . ?
C6 C7 1.422(14) . ?
C7 C8 1.338(15) . ?
C8 C9 1.443(13) . ?
C9 C10 1.438(13) . ?
C11 C13 1.500(16) . ?
C12 C14 1.491(15) . ?

loop_
_geom_torsion_atom_site_label_1
_geom_torsion_atom_site_label_2
_geom_torsion_atom_site_label_3
_geom_torsion_atom_site_label_4
_geom_torsion
_geom_torsion_site_symmetry_1
_geom_torsion_site_symmetry_2
_geom_torsion_site_symmetry_3
_geom_torsion_site_symmetry_4
_geom_torsion_publ_flag
C11 O1 C2 C3 -84.8(12) . . . . ?
C11 O1 C2 C1 97.9(11) . . . . ?
C9 C1 C2 O1 169.7(9) . . . . ?
Br1 C1 C2 O1 -8.0(12) . . . . ?
C9 C1 C2 C3 -7.6(16) . . . . ?
Br1 C1 C2 C3 174.8(9) . . . . ?
O1 C2 C3 C4 -175.7(10) . . . . ?
C1 C2 C3 C4 1.6(17) . . . . ?
C2 C3 C4 C10 4.8(19) . . . . ?
C10 C5 C6 C7 -2.2(16) . . . . ?
C12 O7 C7 C8 86.7(12) . . . . ?
C12 O7 C7 C6 -98.2(10) . . . . ?
C5 C6 C7 C8 1.8(16) . . . . ?
C5 C6 C7 O7 -173.1(9) . . . . ?
O7 C7 C8 C9 172.2(8) . . . . ?
C6 C7 C8 C9 -2.4(16) . . . . ?
O7 C7 C8 Br8 -7.8(13) . . . . ?
C6 C7 C8 Br8 177.6(8) . . . . ?
C2 C1 C9 C10 6.7(14) . . . . ?
Br1 C1 C9 C10 -176.0(7) . . . . ?
C2 C1 C9 C8 -174.9(10) . . . . ?
Br1 C1 C9 C8 2.5(16) . . . . ?
C7 C8 C9 C1 -175.4(10) . . . . ?
Br8 C8 C9 C1 4.7(15) . . . . ?
C7 C8 C9 C10 3.1(14) . . . . ?
Br8 C8 C9 C10 -176.9(7) . . . . ?
C6 C5 C10 C4 178.9(10) . . . . ?
C6 C5 C10 C9 3.3(16) . . . . ?
C3 C4 C10 C5 178.9(11) . . . . ?
C3 C4 C10 C9 -5.3(17) . . . . ?
C1 C9 C10 C5 175.1(10) . . . . ?
C8 C9 C10 C5 -3.5(14) . . . . ?
C1 C9 C10 C4 -0.5(14) . . . . ?
C8 C9 C10 C4 -179.2(9) . . . . ?
C2 O1 C11 O4 2.5(14) . . . . ?
C2 O1 C11 C13 -175.0(9) . . . . ?
C7 O7 C12 O12 4.1(16) . . . . ?
C7 O7 C12 C14 -176.5(9) . . . . ?

loop_
_cod_related_entry_id
_cod_related_entry_database
_cod_related_entry_code
1 ChemSpider 9222859
